data_4026122
loop_
_publ_author_name
'Jianxin Zhang'
'Nana Xin'
'Liangbing Gan'

_publ_section_title
;
 Bromination-Mediated Regioselective Preparation of Cyclopentadienyl-Type
 [60]Fullerene Derivatives with Alkoxy, Peroxy, and Bromo or Hydro Addends
;
_journal_name_full 'Journal of Organic Chemistry'
_journal_page_first 1735
_journal_page_last 1741
_journal_paper_doi 10.1021/jo102377r
_journal_volume 76
_journal_year 2011
_chemical_formula_moiety 'C70 H24 Br2 O6'
_chemical_formula_sum 'C70 H24 Br2 O6'
_chemical_formula_weight 1120.71
_chemical_name_systematic
; 
 ? 
;
_space_group_IT_number 19
_symmetry_cell_setting orthorhombic
_symmetry_space_group_name_Hall 'P 2ac 2ab'
_symmetry_space_group_name_H-M 'P 21 21 21'
_atom_sites_solution_hydrogens geom
_atom_sites_solution_primary direct
_atom_sites_solution_secondary difmap
_audit_creation_method SHELXL-97
_cell_angle_alpha 90.00
_cell_angle_beta 90.00
_cell_angle_gamma 90.00
_cell_formula_units_Z 4
_cell_length_a 12.0065(12)
_cell_length_b 17.5800(18)
_cell_length_c 20.214(2)
_cell_measurement_reflns_used 16251
_cell_measurement_temperature 113(2)
_cell_measurement_theta_max 27.90
_cell_measurement_theta_min 1.50
_cell_volume 4266.7(7)
_computing_cell_refinement 'CrystalClear-SM Expert 2.0 r2'
_computing_data_collection 'CrystalClear-SM Expert 2.0 r2 (Rigaku, 2009)'
_computing_data_reduction 'CrystalClear-SM Expert 2.0 r2'
_computing_molecular_graphics 'CrystalStructure 4.0'
_computing_publication_material 'CrystalStructure 4.0 (Rigaku, 2009)'
_computing_structure_refinement 'SHELXL-97 (Sheldrick, 1997)'
_computing_structure_solution 'SHELXS-97 (Sheldrick, 1990)'
_diffrn_ambient_temperature 113(2)
_diffrn_detector_area_resol_mean 14.222
_diffrn_measured_fraction_theta_full 0.999
_diffrn_measured_fraction_theta_max 0.999
_diffrn_measurement_device_type 'Rigaku Saturn724 CCD'
_diffrn_measurement_method \w
_diffrn_radiation_monochromator multilayer
_diffrn_radiation_source 'rotating anode'
_diffrn_radiation_type MoK\a
_diffrn_radiation_wavelength 0.71075
_diffrn_reflns_av_R_equivalents 0.0370
_diffrn_reflns_av_sigmaI/netI 0.0584
_diffrn_reflns_limit_h_max 14
_diffrn_reflns_limit_h_min -15
_diffrn_reflns_limit_k_max 23
_diffrn_reflns_limit_k_min -23
_diffrn_reflns_limit_l_max 26
_diffrn_reflns_limit_l_min -26
_diffrn_reflns_number 44026
_diffrn_reflns_theta_full 27.87
_diffrn_reflns_theta_max 27.87
_diffrn_reflns_theta_min 1.54
_diffrn_standards_decay_% 0
_diffrn_standards_interval_count 0
_diffrn_standards_interval_time 0
_diffrn_standards_number 0
_exptl_absorpt_coefficient_mu 1.970
_exptl_absorpt_correction_T_max 0.7434
_exptl_absorpt_correction_T_min 0.6284
_exptl_absorpt_correction_type multi-scan
_exptl_absorpt_process_details CrystalClear
_exptl_crystal_colour colorless
_exptl_crystal_density_diffrn 1.745
_exptl_crystal_description prism
_exptl_crystal_F_000 2248
_exptl_crystal_size_max 0.26
_exptl_crystal_size_mid 0.18
_exptl_crystal_size_min 0.16
_refine_diff_density_max 0.500
_refine_diff_density_min -0.360
_refine_diff_density_rms 0.062
_refine_ls_abs_structure_details 'Flack H D (1983), Acta Cryst. A39, 876-881'
_refine_ls_abs_structure_Flack -0.013(4)
_refine_ls_extinction_method none
_refine_ls_goodness_of_fit_ref 0.997
_refine_ls_hydrogen_treatment constr
_refine_ls_matrix_type full
_refine_ls_number_parameters 711
_refine_ls_number_reflns 10142
_refine_ls_number_restraints 0
_refine_ls_restrained_S_all 0.997
_refine_ls_R_factor_all 0.0329
_refine_ls_R_factor_gt 0.0286
_refine_ls_shift/su_max 0.001
_refine_ls_shift/su_mean 0.000
_refine_ls_structure_factor_coef Fsqd
_refine_ls_weighting_details 'calc w=1/[\s^2^(Fo^2^)+(0.0223P)^2^+0.0000P] where P=(Fo^2^+2Fc^2^)/3'
_refine_ls_weighting_scheme calc
_refine_ls_wR_factor_gt 0.0602
_refine_ls_wR_factor_ref 0.0612
_reflns_number_gt 8974
_reflns_number_total 10142
_reflns_threshold_expression >2sigma(I)
_cod_data_source_file jo102377r_si_002.cif
_cod_data_source_block shelxl
_cod_database_code 4026122

loop_
_symmetry_equiv_pos_as_xyz
'x, y, z'
'x+1/2, -y+1/2, -z'
'-x, y+1/2, -z+1/2'
'-x+1/2, -y, z+1/2'

loop_
_atom_site_label
_atom_site_type_symbol
_atom_site_fract_x
_atom_site_fract_y
_atom_site_fract_z
_atom_site_U_iso_or_equiv
_atom_site_adp_type
_atom_site_occupancy
_atom_site_symmetry_multiplicity
_atom_site_calc_flag
_atom_site_refinement_flags
Br1 Br 0.58118(2) 0.719911(13) 0.079657(12) 0.02268(6) Uani 1 1 d .
Br2 Br 0.75525(2) 0.859768(14) 0.228117(13) 0.02360(6) Uani 1 1 d .
C1 C 0.5229(2) 1.00075(13) 0.06376(11) 0.0147(5) Uani 1 1 d .
C2 C 0.4773(2) 0.91948(13) 0.05258(11) 0.0152(5) Uani 1 1 d .
C3 C 0.51542(19) 0.87483(13) 0.10207(11) 0.0135(5) Uani 1 1 d .
C4 C 0.5728(2) 0.92168(13) 0.15299(11) 0.0134(5) Uani 1 1 d .
C5 C 0.56657(19) 0.99535(13) 0.13569(11) 0.0139(5) Uani 1 1 d .
C6 C 0.4357(2) 1.06618(12) 0.05283(11) 0.0148(5) Uani 1 1 d .
C7 C 0.3184(2) 1.03654(13) 0.03681(11) 0.0145(5) Uani 1 1 d .
C8 C 0.2922(2) 0.96420(14) 0.01817(11) 0.0161(5) Uani 1 1 d .
C9 C 0.3767(2) 0.89953(13) 0.01144(11) 0.0159(5) Uani 1 1 d .
C10 C 0.3121(2) 0.83449(13) 0.04689(11) 0.0156(5) Uani 1 1 d .
C11 C 0.3580(2) 0.78683(13) 0.09314(11) 0.0157(5) Uani 1 1 d .
C12 C 0.4756(2) 0.79610(13) 0.11734(11) 0.0158(5) Uani 1 1 d .
C13 C 0.4646(2) 0.78508(13) 0.19170(11) 0.0142(5) Uani 1 1 d .
C14 C 0.5190(2) 0.82835(12) 0.23761(11) 0.0145(5) Uani 1 1 d .
C15 C 0.59582(19) 0.89356(13) 0.22014(11) 0.0148(5) Uani 1 1 d .
C16 C 0.56573(19) 0.95463(13) 0.27044(12) 0.0167(5) Uani 1 1 d .
C17 C 0.55447(19) 1.02913(13) 0.25348(11) 0.0150(5) Uani 1 1 d .
C18 C 0.5750(2) 1.06111(12) 0.18250(11) 0.0152(5) Uani 1 1 d .
C19 C 0.4719(2) 1.11026(13) 0.17312(12) 0.0140(5) Uani 1 1 d .
C20 C 0.4120(2) 1.11179(12) 0.11619(11) 0.0152(5) Uani 1 1 d .
C21 C 0.2939(2) 1.12790(13) 0.12019(12) 0.0168(5) Uani 1 1 d .
C22 C 0.2374(2) 1.08191(12) 0.07119(11) 0.0161(5) Uani 1 1 d .
C23 C 0.1309(2) 1.05457(13) 0.08408(13) 0.0182(5) Uani 1 1 d .
C24 C 0.1034(2) 0.97791(14) 0.06517(12) 0.0191(5) Uani 1 1 d .
C25 C 0.1839(2) 0.93388(13) 0.03383(12) 0.0166(5) Uani 1 1 d .
C26 C 0.1966(2) 0.85454(14) 0.05209(12) 0.0182(5) Uani 1 1 d .
C27 C 0.1298(2) 0.82308(14) 0.10057(13) 0.0199(6) Uani 1 1 d .
C28 C 0.1778(2) 0.77275(14) 0.14908(13) 0.0201(6) Uani 1 1 d .
C29 C 0.2907(2) 0.75670(13) 0.14607(12) 0.0161(5) Uani 1 1 d .
C30 C 0.3559(2) 0.75532(13) 0.20557(12) 0.0160(5) Uani 1 1 d .
C31 C 0.3069(2) 0.76787(13) 0.26648(12) 0.0164(5) Uani 1 1 d .
C32 C 0.3627(2) 0.81321(14) 0.31498(12) 0.0177(5) Uani 1 1 d .
C33 C 0.4675(2) 0.84386(13) 0.30010(11) 0.0154(5) Uani 1 1 d .
C34 C 0.4939(2) 0.92080(14) 0.32019(11) 0.0172(5) Uani 1 1 d .
C35 C 0.4152(2) 0.96465(13) 0.35329(11) 0.0180(5) Uani 1 1 d .
C36 C 0.4029(2) 1.04306(14) 0.33471(11) 0.0187(5) Uani 1 1 d .
C37 C 0.4694(2) 1.07358(13) 0.28502(11) 0.0165(5) Uani 1 1 d .
C38 C 0.4197(2) 1.12382(12) 0.23579(11) 0.0162(5) Uani 1 1 d .
C39 C 0.3074(2) 1.14191(13) 0.23962(11) 0.0169(5) Uani 1 1 d .
C40 C 0.2432(2) 1.14489(12) 0.17996(11) 0.0167(5) Uani 1 1 d .
C41 C 0.1329(2) 1.11472(13) 0.19422(12) 0.0173(5) Uani 1 1 d .
C42 C 0.0788(2) 1.07056(13) 0.14711(12) 0.0197(5) Uani 1 1 d .
C43 C 0.0187(2) 1.00212(14) 0.16749(13) 0.0200(6) Uani 1 1 d .
C44 C 0.03353(19) 0.94529(15) 0.11685(12) 0.0194(6) Uani 1 1 d .
C45 C 0.04592(19) 0.86987(15) 0.13416(12) 0.0198(6) Uani 1 1 d .
C46 C 0.0446(2) 0.84791(15) 0.20340(13) 0.0224(6) Uani 1 1 d .
C47 C 0.1257(2) 0.78714(14) 0.21281(12) 0.0195(6) Uani 1 1 d .
C48 C 0.1883(2) 0.78496(14) 0.27027(12) 0.0188(5) Uani 1 1 d .
C49 C 0.1727(2) 0.84176(14) 0.32091(12) 0.0198(6) Uani 1 1 d .
C50 C 0.2809(2) 0.85895(15) 0.34910(11) 0.0196(6) Uani 1 1 d .
C51 C 0.3067(2) 0.93373(14) 0.36765(11) 0.0190(6) Uani 1 1 d .
C52 C 0.2257(2) 0.99303(15) 0.35805(11) 0.0210(6) Uani 1 1 d .
C53 C 0.2847(2) 1.06155(14) 0.33779(12) 0.0196(6) Uani 1 1 d .
C54 C 0.2387(2) 1.11020(13) 0.29182(12) 0.0186(5) Uani 1 1 d .
C55 C 0.1298(2) 1.09312(14) 0.26362(12) 0.0210(6) Uani 1 1 d .
C56 C 0.0727(2) 1.02788(14) 0.28273(12) 0.0207(5) Uani 1 1 d .
C57 C 0.0158(2) 0.98152(15) 0.23404(13) 0.0209(6) Uani 1 1 d .
C58 C 0.0295(2) 0.90293(15) 0.25264(13) 0.0226(6) Uani 1 1 d .
C59 C 0.0949(2) 0.89987(14) 0.31240(12) 0.0214(6) Uani 1 1 d .
C60 C 0.1214(2) 0.97685(15) 0.33156(12) 0.0209(6) Uani 1 1 d .
C61 C 0.7232(2) 0.96324(15) -0.05929(14) 0.0293(7) Uani 1 1 d .
C62 C 0.7629(3) 0.89543(16) -0.01968(14) 0.0399(8) Uani 1 1 d .
H62A H 0.7636 0.9084 0.0275 0.060 Uiso 1 1 calc R
H62B H 0.8383 0.8815 -0.0338 0.060 Uiso 1 1 calc R
H62C H 0.7126 0.8524 -0.0270 0.060 Uiso 1 1 calc R
C63 C 0.7007(2) 0.94283(18) -0.13153(14) 0.0375(8) Uani 1 1 d .
H63A H 0.6429 0.9035 -0.1337 0.056 Uiso 1 1 calc R
H63B H 0.7693 0.9236 -0.1519 0.056 Uiso 1 1 calc R
H63C H 0.6755 0.9882 -0.1554 0.056 Uiso 1 1 calc R
C64 C 0.8030(3) 1.03012(19) -0.05364(16) 0.0474(9) Uani 1 1 d .
H64A H 0.7745 1.0729 -0.0797 0.071 Uiso 1 1 calc R
H64B H 0.8764 1.0152 -0.0704 0.071 Uiso 1 1 calc R
H64C H 0.8095 1.0454 -0.0072 0.071 Uiso 1 1 calc R
C65 C 0.4677(2) 1.24102(14) -0.02321(13) 0.0237(6) Uani 1 1 d .
C66 C 0.5596(2) 1.22924(14) -0.07547(13) 0.0277(6) Uani 1 1 d .
H66A H 0.6064 1.1860 -0.0626 0.042 Uiso 1 1 calc R
H66B H 0.6054 1.2752 -0.0784 0.042 Uiso 1 1 calc R
H66C H 0.5253 1.2190 -0.1186 0.042 Uiso 1 1 calc R
C67 C 0.3785(2) 1.29536(14) -0.04684(13) 0.0298(7) Uani 1 1 d .
H67A H 0.3452 1.2758 -0.0877 0.045 Uiso 1 1 calc R
H67B H 0.4117 1.3453 -0.0553 0.045 Uiso 1 1 calc R
H67C H 0.3207 1.3001 -0.0128 0.045 Uiso 1 1 calc R
C68 C 0.5151(3) 1.26605(16) 0.04223(13) 0.0361(8) Uani 1 1 d .
H68A H 0.4546 1.2723 0.0743 0.054 Uiso 1 1 calc R
H68B H 0.5541 1.3146 0.0366 0.054 Uiso 1 1 calc R
H68C H 0.5676 1.2276 0.0583 0.054 Uiso 1 1 calc R
C69 C 0.4523(2) 0.81721(14) -0.07075(12) 0.0265(6) Uani 1 1 d .
H69A H 0.5223 0.8165 -0.0458 0.040 Uiso 1 1 calc R
H69B H 0.4684 0.8141 -0.1182 0.040 Uiso 1 1 calc R
H69C H 0.4064 0.7737 -0.0576 0.040 Uiso 1 1 calc R
C70 C 0.7732(2) 1.06992(14) 0.17966(13) 0.0229(6) Uani 1 1 d .
H70A H 0.7751 1.0402 0.2207 0.034 Uiso 1 1 calc R
H70B H 0.8341 1.1070 0.1799 0.034 Uiso 1 1 calc R
H70C H 0.7818 1.0358 0.1417 0.034 Uiso 1 1 calc R
O1 O 0.62494(15) 1.01363(10) 0.02973(9) 0.0224(4) Uani 1 1 d .
O2 O 0.61107(15) 0.98680(10) -0.03880(9) 0.0268(4) Uani 1 1 d .
O3 O 0.48443(14) 1.11020(9) 0.00071(8) 0.0193(4) Uani 1 1 d .
O4 O 0.40364(15) 1.17062(8) -0.01492(8) 0.0187(4) Uani 1 1 d .
O5 O 0.39424(15) 0.88559(9) -0.05725(8) 0.0208(4) Uani 1 1 d .
O6 O 0.67073(14) 1.10832(9) 0.17499(9) 0.0201(4) Uani 1 1 d .

loop_
_atom_site_aniso_label
_atom_site_aniso_U_11
_atom_site_aniso_U_22
_atom_site_aniso_U_33
_atom_site_aniso_U_23
_atom_site_aniso_U_13
_atom_site_aniso_U_12
Br1 0.03087(15) 0.01571(11) 0.02146(12) -0.00001(11) 0.00498(12) 0.00885(12)
Br2 0.01426(13) 0.02569(13) 0.03085(13) 0.00405(12) -0.00296(12) 0.00456(12)
C1 0.0138(13) 0.0145(12) 0.0159(12) 0.0022(9) 0.0034(10) 0.0009(10)
C2 0.0174(13) 0.0140(11) 0.0141(11) -0.0038(9) 0.0040(11) 0.0031(10)
C3 0.0130(12) 0.0149(12) 0.0127(10) -0.0025(9) 0.0036(10) 0.0027(10)
C4 0.0088(12) 0.0165(11) 0.0149(11) -0.0002(9) 0.0034(10) 0.0007(10)
C5 0.0091(12) 0.0187(12) 0.0138(11) -0.0011(9) 0.0035(10) 0.0008(10)
C6 0.0191(14) 0.0110(11) 0.0144(11) 0.0023(9) 0.0020(10) 0.0019(10)
C7 0.0167(13) 0.0137(11) 0.0130(11) 0.0054(9) 0.0006(10) 0.0020(10)
C8 0.0238(14) 0.0167(12) 0.0079(11) -0.0001(9) -0.0020(10) 0.0049(10)
C9 0.0247(14) 0.0133(12) 0.0097(11) -0.0012(9) -0.0007(10) 0.0045(10)
C10 0.0213(14) 0.0142(12) 0.0112(11) -0.0040(9) -0.0010(11) -0.0041(10)
C11 0.0201(13) 0.0083(11) 0.0187(12) -0.0049(10) -0.0012(10) 0.0003(10)
C12 0.0228(14) 0.0109(12) 0.0137(11) -0.0035(9) 0.0003(11) 0.0050(10)
C13 0.0188(13) 0.0102(11) 0.0137(11) 0.0049(10) -0.0005(10) 0.0041(10)
C14 0.0147(13) 0.0138(11) 0.0151(12) 0.0043(9) -0.0002(10) 0.0063(10)
C15 0.0085(12) 0.0180(11) 0.0181(11) 0.0014(10) -0.0026(10) 0.0032(10)
C16 0.0109(12) 0.0235(12) 0.0157(11) -0.0004(10) -0.0077(11) -0.0018(10)
C17 0.0094(13) 0.0184(12) 0.0172(11) -0.0036(10) -0.0012(10) -0.0032(10)
C18 0.0100(12) 0.0145(11) 0.0210(12) 0.0004(10) 0.0009(11) -0.0016(10)
C19 0.0123(12) 0.0091(11) 0.0207(12) 0.0011(10) 0.0031(11) -0.0016(10)
C20 0.0166(13) 0.0107(10) 0.0183(11) 0.0020(9) 0.0032(11) -0.0010(10)
C21 0.0209(14) 0.0095(11) 0.0199(12) 0.0059(10) 0.0019(11) 0.0033(10)
C22 0.0196(14) 0.0126(10) 0.0159(11) 0.0075(9) -0.0049(11) 0.0060(10)
C23 0.0165(13) 0.0183(12) 0.0198(12) 0.0036(11) -0.0096(11) 0.0067(10)
C24 0.0177(14) 0.0204(12) 0.0192(12) 0.0001(10) -0.0107(11) -0.0008(11)
C25 0.0182(13) 0.0180(12) 0.0137(11) -0.0034(10) -0.0099(11) -0.0033(11)
C26 0.0195(14) 0.0174(12) 0.0176(12) -0.0037(11) -0.0095(11) -0.0015(11)
C27 0.0192(14) 0.0166(12) 0.0239(13) -0.0032(10) -0.0100(12) -0.0073(11)
C28 0.0224(15) 0.0121(12) 0.0260(13) -0.0024(11) -0.0024(12) -0.0080(11)
C29 0.0231(15) 0.0069(11) 0.0183(12) 0.0012(9) -0.0009(11) -0.0023(10)
C30 0.0197(14) 0.0083(11) 0.0201(12) 0.0039(10) 0.0001(11) 0.0018(10)
C31 0.0215(14) 0.0108(11) 0.0168(12) 0.0058(10) 0.0029(11) -0.0018(10)
C32 0.0236(14) 0.0159(12) 0.0135(12) 0.0075(10) -0.0021(11) 0.0017(11)
C33 0.0171(13) 0.0169(12) 0.0121(11) 0.0040(9) -0.0034(10) 0.0030(10)
C34 0.0161(13) 0.0234(13) 0.0121(11) 0.0032(10) -0.0064(10) 0.0015(11)
C35 0.0235(14) 0.0210(12) 0.0095(10) -0.0024(9) -0.0056(11) -0.0020(12)
C36 0.0228(14) 0.0217(13) 0.0116(11) -0.0082(10) -0.0039(11) 0.0004(12)
C37 0.0203(14) 0.0129(11) 0.0161(12) -0.0057(9) -0.0053(11) -0.0045(10)
C38 0.0195(13) 0.0093(10) 0.0198(11) -0.0061(9) 0.0018(11) -0.0030(10)
C39 0.0215(14) 0.0106(11) 0.0187(12) -0.0061(10) 0.0017(10) -0.0001(11)
C40 0.0169(13) 0.0092(10) 0.0240(12) -0.0008(10) 0.0029(12) 0.0055(11)
C41 0.0134(13) 0.0141(12) 0.0244(13) -0.0007(10) 0.0011(11) 0.0073(10)
C42 0.0146(13) 0.0184(12) 0.0259(13) 0.0026(10) -0.0045(12) 0.0055(11)
C43 0.0067(12) 0.0261(14) 0.0274(14) 0.0017(11) -0.0029(11) 0.0043(11)
C44 0.0080(12) 0.0254(14) 0.0247(13) -0.0007(11) -0.0064(11) 0.0013(11)
C45 0.0090(12) 0.0237(13) 0.0266(13) 0.0023(11) -0.0063(11) -0.0058(11)
C46 0.0117(13) 0.0243(14) 0.0311(14) 0.0035(12) -0.0015(11) -0.0053(11)
C47 0.0160(14) 0.0168(12) 0.0258(13) 0.0043(11) 0.0002(11) -0.0079(11)
C48 0.0209(14) 0.0157(12) 0.0199(12) 0.0055(11) 0.0033(11) -0.0051(11)
C49 0.0197(14) 0.0234(14) 0.0165(12) 0.0073(11) 0.0074(11) -0.0025(11)
C50 0.0243(15) 0.0235(13) 0.0111(11) 0.0085(11) 0.0019(10) -0.0008(11)
C51 0.0261(15) 0.0252(14) 0.0059(11) 0.0002(10) 0.0004(10) 0.0014(12)
C52 0.0278(16) 0.0257(13) 0.0095(11) -0.0037(10) 0.0087(11) 0.0023(11)
C53 0.0218(15) 0.0245(13) 0.0126(11) -0.0094(10) 0.0036(10) 0.0006(11)
C54 0.0213(14) 0.0147(11) 0.0197(12) -0.0072(9) 0.0042(12) 0.0031(11)
C55 0.0225(14) 0.0197(13) 0.0210(13) -0.0057(11) 0.0105(12) 0.0070(11)
C56 0.0123(13) 0.0282(13) 0.0218(13) -0.0010(11) 0.0096(11) 0.0056(11)
C57 0.0083(12) 0.0267(13) 0.0276(14) 0.0022(12) 0.0065(12) 0.0022(11)
C58 0.0113(13) 0.0281(14) 0.0284(14) 0.0014(12) 0.0050(12) -0.0054(11)
C59 0.0173(14) 0.0269(13) 0.0200(12) 0.0036(11) 0.0109(12) -0.0066(12)
C60 0.0194(15) 0.0259(14) 0.0174(12) -0.0010(11) 0.0094(11) 0.0017(12)
C61 0.0287(17) 0.0257(14) 0.0335(15) -0.0073(12) 0.0148(13) 0.0020(12)
C62 0.044(2) 0.0379(17) 0.0372(17) -0.0083(14) -0.0018(17) 0.0124(16)
C63 0.0390(19) 0.0429(19) 0.0307(16) -0.0023(15) 0.0159(15) 0.0028(15)
C64 0.0409(19) 0.050(2) 0.051(2) -0.0138(17) 0.0259(17) -0.0138(17)
C65 0.0372(17) 0.0146(13) 0.0193(13) 0.0017(10) -0.0033(12) -0.0079(12)
C66 0.0334(17) 0.0231(13) 0.0267(13) 0.0045(12) -0.0006(13) -0.0099(12)
C67 0.0482(19) 0.0157(13) 0.0254(14) 0.0029(11) 0.0001(14) 0.0029(12)
C68 0.058(2) 0.0264(15) 0.0241(15) -0.0001(12) -0.0130(15) -0.0130(15)
C69 0.0399(18) 0.0251(14) 0.0146(12) -0.0021(11) 0.0058(12) 0.0135(12)
C70 0.0162(15) 0.0237(14) 0.0287(14) 0.0062(12) 0.0041(12) -0.0039(11)
O1 0.0256(10) 0.0207(9) 0.0210(9) -0.0011(8) 0.0087(8) -0.0025(8)
O2 0.0322(12) 0.0300(10) 0.0182(9) -0.0009(8) 0.0055(8) 0.0018(9)
O3 0.0230(10) 0.0140(9) 0.0208(9) 0.0068(7) 0.0045(8) 0.0027(7)
O4 0.0231(10) 0.0106(8) 0.0224(9) 0.0041(7) -0.0026(8) 0.0025(7)
O5 0.0335(11) 0.0187(9) 0.0101(7) 0.0000(7) -0.0010(8) 0.0071(8)
O6 0.0129(9) 0.0159(9) 0.0316(10) -0.0003(8) 0.0011(8) -0.0057(7)

loop_
_atom_type_symbol
_atom_type_description
_atom_type_scat_dispersion_real
_atom_type_scat_dispersion_imag
_atom_type_scat_source
C C 0.0033 0.0016 'International Tables Vol C Tables 4.2.6.8 and 6.1.1.4'
H H 0.0000 0.0000 'International Tables Vol C Tables 4.2.6.8 and 6.1.1.4'
O O 0.0106 0.0060 'International Tables Vol C Tables 4.2.6.8 and 6.1.1.4'
Br Br -0.2901 2.4595 'International Tables Vol C Tables 4.2.6.8 and 6.1.1.4'

loop_
_geom_angle_atom_site_label_1
_geom_angle_atom_site_label_2
_geom_angle_atom_site_label_3
_geom_angle
O1 C1 C2 112.43(19)
O1 C1 C5 99.93(18)
C2 C1 C5 101.57(18)
O1 C1 C6 112.91(18)
C2 C1 C6 114.79(19)
C5 C1 C6 113.73(18)
C3 C2 C9 123.0(2)
C3 C2 C1 107.9(2)
C9 C2 C1 125.4(2)
C2 C3 C4 110.3(2)
C2 C3 C12 125.6(2)
C4 C3 C12 121.15(19)
C5 C4 C15 125.1(2)
C5 C4 C3 109.1(2)
C15 C4 C3 122.6(2)
C4 C5 C18 125.2(2)
C4 C5 C1 108.8(2)
C18 C5 C1 124.7(2)
O3 C6 C7 113.75(18)
O3 C6 C20 113.99(18)
C7 C6 C20 100.51(19)
O3 C6 C1 103.11(18)
C7 C6 C1 113.11(18)
C20 C6 C1 112.84(19)
C8 C7 C22 119.7(2)
C8 C7 C6 125.9(2)
C22 C7 C6 109.3(2)
C7 C8 C25 119.5(2)
C7 C8 C9 124.4(2)
C25 C8 C9 110.1(2)
O5 C9 C2 117.3(2)
O5 C9 C8 108.21(18)
C2 C9 C8 108.01(19)
O5 C9 C10 113.33(19)
C2 C9 C10 108.41(19)
C8 C9 C10 100.09(19)
C11 C10 C26 119.2(2)
C11 C10 C9 124.3(2)
C26 C10 C9 109.5(2)
C10 C11 C29 120.4(2)
C10 C11 C12 122.2(2)
C29 C11 C12 109.0(2)
C3 C12 C11 109.5(2)
C3 C12 C13 110.46(19)
C11 C12 C13 103.0(2)
C3 C12 Br1 109.85(16)
C11 C12 Br1 113.56(15)
C13 C12 Br1 110.32(16)
C14 C13 C30 120.4(2)
C14 C13 C12 123.9(2)
C30 C13 C12 108.6(2)
C13 C14 C33 119.9(2)
C13 C14 C15 123.7(2)
C33 C14 C15 108.9(2)
C4 C15 C14 110.8(2)
C4 C15 C16 109.57(19)
C14 C15 C16 103.53(19)
C4 C15 Br2 110.60(16)
C14 C15 Br2 109.72(15)
C16 C15 Br2 112.38(15)
C17 C16 C34 120.7(2)
C17 C16 C15 122.3(2)
C34 C16 C15 108.3(2)
C16 C17 C37 118.9(2)
C16 C17 C18 124.2(2)
C37 C17 C18 109.0(2)
O6 C18 C5 115.92(19)
O6 C18 C19 108.18(17)
C5 C18 C19 107.71(19)
O6 C18 C17 115.80(19)
C5 C18 C17 106.98(18)
C19 C18 C17 100.96(18)
C20 C19 C38 121.0(2)
C20 C19 C18 123.2(2)
C38 C19 C18 109.9(2)
C19 C20 C21 118.4(2)
C19 C20 C6 126.7(2)
C21 C20 C6 109.3(2)
C40 C21 C22 120.8(2)
C40 C21 C20 121.4(2)
C22 C21 C20 108.1(2)
C23 C22 C7 121.4(2)
C23 C22 C21 119.7(2)
C7 C22 C21 108.9(2)
C22 C23 C24 119.0(2)
C22 C23 C42 119.7(2)
C24 C23 C42 108.4(2)
C25 C24 C23 118.9(2)
C25 C24 C44 120.5(2)
C23 C24 C44 108.1(2)
C24 C25 C8 121.4(2)
C24 C25 C26 119.5(2)
C8 C25 C26 108.5(2)
C27 C26 C10 121.0(2)
C27 C26 C25 120.3(2)
C10 C26 C25 108.6(2)
C26 C27 C28 119.8(2)
C26 C27 C45 120.1(2)
C28 C27 C45 107.7(2)
C29 C28 C27 119.1(2)
C29 C28 C47 119.7(2)
C27 C28 C47 108.9(2)
C28 C29 C30 120.0(2)
C28 C29 C11 120.4(2)
C30 C29 C11 108.8(2)
C31 C30 C13 120.2(2)
C31 C30 C29 120.8(2)
C13 C30 C29 109.1(2)
C30 C31 C32 120.1(2)
C30 C31 C48 119.7(2)
C32 C31 C48 107.8(2)
C33 C32 C31 119.2(2)
C33 C32 C50 119.9(2)
C31 C32 C50 108.6(2)
C32 C33 C14 120.2(2)
C32 C33 C34 119.7(2)
C14 C33 C34 109.3(2)
C35 C34 C33 120.3(2)
C35 C34 C16 120.6(2)
C33 C34 C16 108.6(2)
C34 C35 C36 118.4(2)
C34 C35 C51 120.1(2)
C36 C35 C51 108.8(2)
C37 C36 C35 120.0(2)
C37 C36 C53 120.3(2)
C35 C36 C53 107.6(2)
C36 C37 C17 121.3(2)
C36 C37 C38 119.4(2)
C17 C37 C38 108.5(2)
C39 C38 C19 120.8(2)
C39 C38 C37 119.9(2)
C19 C38 C37 108.9(2)
C38 C39 C40 119.0(2)
C38 C39 C54 120.3(2)
C40 C39 C54 108.7(2)
C21 C40 C39 119.3(2)
C21 C40 C41 119.6(2)
C39 C40 C41 108.0(2)
C42 C41 C55 120.2(2)
C42 C41 C40 119.6(2)
C55 C41 C40 108.1(2)
C41 C42 C23 120.6(2)
C41 C42 C43 119.8(2)
C23 C42 C43 107.6(2)
C57 C43 C44 120.6(2)
C57 C43 C42 119.9(2)
C44 C43 C42 108.0(2)
C45 C44 C43 120.0(2)
C45 C44 C24 119.9(2)
C43 C44 C24 107.9(2)
C44 C45 C46 119.9(2)
C44 C45 C27 119.7(2)
C46 C45 C27 107.7(2)
C58 C46 C45 120.2(2)
C58 C46 C47 120.0(2)
C45 C46 C47 108.3(2)
C48 C47 C28 120.4(2)
C48 C47 C46 119.5(2)
C28 C47 C46 107.4(2)
C47 C48 C49 120.4(2)
C47 C48 C31 119.5(2)
C49 C48 C31 107.9(2)
C59 C49 C48 120.4(2)
C59 C49 C50 119.7(2)
C48 C49 C50 107.9(2)
C51 C50 C32 120.0(2)
C51 C50 C49 119.9(2)
C32 C50 C49 107.8(2)
C50 C51 C52 119.6(2)
C50 C51 C35 120.0(2)
C52 C51 C35 108.1(2)
C60 C52 C51 120.8(2)
C60 C52 C53 119.9(2)
C51 C52 C53 108.0(2)
C54 C53 C52 120.5(2)
C54 C53 C36 120.0(2)
C52 C53 C36 107.6(2)
C53 C54 C39 120.1(2)
C53 C54 C55 119.7(2)
C39 C54 C55 107.7(2)
C56 C55 C41 119.7(2)
C56 C55 C54 120.3(2)
C41 C55 C54 107.5(2)
C55 C56 C57 120.5(2)
C55 C56 C60 119.8(2)
C57 C56 C60 107.7(2)
C43 C57 C58 119.9(2)
C43 C57 C56 119.9(2)
C58 C57 C56 108.0(2)
C46 C58 C57 119.4(2)
C46 C58 C59 119.9(2)
C57 C58 C59 108.4(2)
C49 C59 C58 119.7(2)
C49 C59 C60 120.4(2)
C58 C59 C60 108.1(2)
C52 C60 C59 119.6(2)
C52 C60 C56 119.8(2)
C59 C60 C56 107.9(2)
O2 C61 C62 111.2(2)
O2 C61 C64 109.8(2)
C62 C61 C64 111.8(3)
O2 C61 C63 100.0(2)
C62 C61 C63 112.1(2)
C64 C61 C63 111.4(2)
C61 C62 H62A 109.5
C61 C62 H62B 109.5
H62A C62 H62B 109.5
C61 C62 H62C 109.5
H62A C62 H62C 109.5
H62B C62 H62C 109.5
C61 C63 H63A 109.5
C61 C63 H63B 109.5
H63A C63 H63B 109.5
C61 C63 H63C 109.5
H63A C63 H63C 109.5
H63B C63 H63C 109.5
C61 C64 H64A 109.5
C61 C64 H64B 109.5
H64A C64 H64B 109.5
C61 C64 H64C 109.5
H64A C64 H64C 109.5
H64B C64 H64C 109.5
O4 C65 C68 110.2(2)
O4 C65 C67 101.4(2)
C68 C65 C67 111.1(2)
O4 C65 C66 109.9(2)
C68 C65 C66 111.7(2)
C67 C65 C66 112.0(2)
C65 C66 H66A 109.5
C65 C66 H66B 109.5
H66A C66 H66B 109.5
C65 C66 H66C 109.5
H66A C66 H66C 109.5
H66B C66 H66C 109.5
C65 C67 H67A 109.5
C65 C67 H67B 109.5
H67A C67 H67B 109.5
C65 C67 H67C 109.5
H67A C67 H67C 109.5
H67B C67 H67C 109.5
C65 C68 H68A 109.5
C65 C68 H68B 109.5
H68A C68 H68B 109.5
C65 C68 H68C 109.5
H68A C68 H68C 109.5
H68B C68 H68C 109.5
O5 C69 H69A 109.5
O5 C69 H69B 109.5
H69A C69 H69B 109.5
O5 C69 H69C 109.5
H69A C69 H69C 109.5
H69B C69 H69C 109.5
O6 C70 H70A 109.5
O6 C70 H70B 109.5
H70A C70 H70B 109.5
O6 C70 H70C 109.5
H70A C70 H70C 109.5
H70B C70 H70C 109.5
C1 O1 O2 107.84(17)
C61 O2 O1 104.59(18)
C6 O3 O4 106.17(15)
C65 O4 O3 106.73(17)
C69 O5 C9 113.98(17)
C70 O6 C18 114.73(17)

loop_
_geom_bond_atom_site_label_1
_geom_bond_atom_site_label_2
_geom_bond_distance
Br1 C12 1.995(2)
Br2 C15 2.011(2)
C1 O1 1.423(3)
C1 C2 1.547(3)
C1 C5 1.549(3)
C1 C6 1.571(3)
C2 C3 1.352(3)
C2 C9 1.508(3)
C3 C4 1.488(3)
C3 C12 1.496(3)
C4 C5 1.344(3)
C4 C15 1.471(3)
C5 C18 1.497(3)
C6 O3 1.432(3)
C6 C7 1.537(3)
C6 C20 1.538(3)
C7 C8 1.363(3)
C7 C22 1.437(3)
C8 C25 1.440(3)
C8 C9 1.530(3)
C9 O5 1.426(3)
C9 C10 1.556(3)
C10 C11 1.371(3)
C10 C26 1.435(3)
C11 C29 1.442(3)
C11 C12 1.504(3)
C12 C13 1.521(3)
C13 C14 1.367(3)
C13 C30 1.434(3)
C14 C33 1.433(3)
C14 C15 1.513(3)
C15 C16 1.522(3)
C16 C17 1.361(3)
C16 C34 1.452(3)
C17 C37 1.435(3)
C17 C18 1.561(3)
C18 O6 1.425(3)
C18 C19 1.522(3)
C19 C20 1.357(3)
C19 C38 1.433(3)
C20 C21 1.448(3)
C21 C40 1.385(3)
C21 C22 1.447(3)
C22 C23 1.390(3)
C23 C24 1.439(3)
C23 C42 1.447(3)
C24 C25 1.391(3)
C24 C44 1.458(3)
C25 C26 1.451(3)
C26 C27 1.382(3)
C27 C28 1.441(3)
C27 C45 1.467(3)
C28 C29 1.385(3)
C28 C47 1.454(3)
C29 C30 1.435(3)
C30 C31 1.382(3)
C31 C32 1.430(3)
C31 C48 1.458(3)
C32 C33 1.402(3)
C32 C50 1.445(3)
C33 C34 1.447(3)
C34 C35 1.391(3)
C35 C36 1.436(3)
C35 C51 1.442(4)
C36 C37 1.391(3)
C36 C53 1.457(4)
C37 C38 1.458(3)
C38 C39 1.387(3)
C39 C40 1.432(3)
C39 C54 1.450(3)
C40 C41 1.455(3)
C41 C42 1.390(3)
C41 C55 1.454(3)
C42 C43 1.462(3)
C43 C57 1.394(3)
C43 C44 1.441(3)
C44 C45 1.379(3)
C45 C46 1.452(3)
C46 C58 1.400(4)
C46 C47 1.458(3)
C47 C48 1.384(3)
C48 C49 1.442(3)
C49 C59 1.395(4)
C49 C50 1.450(3)
C50 C51 1.402(3)
C51 C52 1.439(3)
C52 C60 1.391(4)
C52 C53 1.456(3)
C53 C54 1.378(3)
C54 C55 1.458(4)
C55 C56 1.391(3)
C56 C57 1.449(4)
C56 C60 1.457(3)
C57 C58 1.441(3)
C58 C59 1.442(4)
C59 C60 1.443(3)
C61 O2 1.468(3)
C61 C62 1.513(4)
C61 C64 1.521(4)
C61 C63 1.528(4)
C62 H62A 0.9800
C62 H62B 0.9800
C62 H62C 0.9800
C63 H63A 0.9800
C63 H63B 0.9800
C63 H63C 0.9800
C64 H64A 0.9800
C64 H64B 0.9800
C64 H64C 0.9800
C65 O4 1.466(3)
C65 C68 1.506(3)
C65 C67 1.512(4)
C65 C66 1.542(4)
C66 H66A 0.9800
C66 H66B 0.9800
C66 H66C 0.9800
C67 H67A 0.9800
C67 H67B 0.9800
C67 H67C 0.9800
C68 H68A 0.9800
C68 H68B 0.9800
C68 H68C 0.9800
C69 O5 1.416(3)
C69 H69A 0.9800
C69 H69B 0.9800
C69 H69C 0.9800
C70 O6 1.406(3)
C70 H70A 0.9800
C70 H70B 0.9800
C70 H70C 0.9800
O1 O2 1.473(2)
O3 O4 1.473(2)

loop_
_geom_torsion_atom_site_label_1
_geom_torsion_atom_site_label_2
_geom_torsion_atom_site_label_3
_geom_torsion_atom_site_label_4
_geom_torsion
O1 C1 C2 C3 92.7(2)
C5 C1 C2 C3 -13.3(2)
C6 C1 C2 C3 -136.5(2)
O1 C1 C2 C9 -108.5(2)
C5 C1 C2 C9 145.6(2)
C6 C1 C2 C9 22.4(3)
C9 C2 C3 C4 -151.7(2)
C1 C2 C3 C4 7.8(3)
C9 C2 C3 C12 8.9(4)
C1 C2 C3 C12 168.4(2)
C2 C3 C4 C5 2.0(3)
C12 C3 C4 C5 -159.6(2)
C2 C3 C4 C15 162.8(2)
C12 C3 C4 C15 1.2(3)
C15 C4 C5 C18 -3.9(4)
C3 C4 C5 C18 156.3(2)
C15 C4 C5 C1 -171.1(2)
C3 C4 C5 C1 -10.9(3)
O1 C1 C5 C4 -100.8(2)
C2 C1 C5 C4 14.7(2)
C6 C1 C5 C4 138.6(2)
O1 C1 C5 C18 91.8(2)
C2 C1 C5 C18 -152.6(2)
C6 C1 C5 C18 -28.7(3)
O1 C1 C6 O3 10.7(2)
C2 C1 C6 O3 -119.9(2)
C5 C1 C6 O3 123.68(19)
O1 C1 C6 C7 134.0(2)
C2 C1 C6 C7 3.4(3)
C5 C1 C6 C7 -113.0(2)
O1 C1 C6 C20 -112.7(2)
C2 C1 C6 C20 116.6(2)
C5 C1 C6 C20 0.2(3)
O3 C6 C7 C8 102.4(3)
C20 C6 C7 C8 -135.4(2)
C1 C6 C7 C8 -14.8(3)
O3 C6 C7 C22 -103.3(2)
C20 C6 C7 C22 18.9(2)
C1 C6 C7 C22 139.46(19)
C22 C7 C8 C25 -0.7(3)
C6 C7 C8 C25 151.2(2)
C22 C7 C8 C9 -150.6(2)
C6 C7 C8 C9 1.3(4)
C3 C2 C9 O5 -115.5(2)
C1 C2 C9 O5 88.6(3)
C3 C2 C9 C8 122.0(2)
C1 C2 C9 C8 -33.9(3)
C3 C2 C9 C10 14.4(3)
C1 C2 C9 C10 -141.5(2)
C7 C8 C9 O5 -106.2(3)
C25 C8 C9 O5 101.4(2)
C7 C8 C9 C2 21.7(3)
C25 C8 C9 C2 -130.7(2)
C7 C8 C9 C10 135.0(2)
C25 C8 C9 C10 -17.4(2)
O5 C9 C10 C11 111.4(3)
C2 C9 C10 C11 -20.7(3)
C8 C9 C10 C11 -133.6(2)
O5 C9 C10 C26 -98.3(2)
C2 C9 C10 C26 129.7(2)
C8 C9 C10 C26 16.7(2)
C26 C10 C11 C29 0.5(3)
C9 C10 C11 C29 148.2(2)
C26 C10 C11 C12 -144.0(2)
C9 C10 C11 C12 3.7(4)
C2 C3 C12 C11 -25.9(3)
C4 C3 C12 C11 132.8(2)
C2 C3 C12 C13 -138.7(2)
C4 C3 C12 C13 20.0(3)
C2 C3 C12 Br1 99.4(2)
C4 C3 C12 Br1 -101.9(2)
C10 C11 C12 C3 18.8(3)
C29 C11 C12 C3 -129.2(2)
C10 C11 C12 C13 136.3(2)
C29 C11 C12 C13 -11.7(2)
C10 C11 C12 Br1 -104.3(2)
C29 C11 C12 Br1 107.65(18)
C3 C12 C13 C14 -21.6(3)
C11 C12 C13 C14 -138.5(2)
Br1 C12 C13 C14 100.0(2)
C3 C12 C13 C30 128.8(2)
C11 C12 C13 C30 12.0(2)
Br1 C12 C13 C30 -109.52(19)
C30 C13 C14 C33 0.3(3)
C12 C13 C14 C33 147.5(2)
C30 C13 C14 C15 -146.2(2)
C12 C13 C14 C15 1.0(4)
C5 C4 C15 C14 136.3(2)
C3 C4 C15 C14 -21.5(3)
C5 C4 C15 C16 22.6(3)
C3 C4 C15 C16 -135.1(2)
C5 C4 C15 Br2 -101.8(3)
C3 C4 C15 Br2 100.5(2)
C13 C14 C15 C4 20.8(3)
C33 C14 C15 C4 -128.8(2)
C13 C14 C15 C16 138.2(2)
C33 C14 C15 C16 -11.4(2)
C13 C14 C15 Br2 -101.7(2)
C33 C14 C15 Br2 108.80(18)
C4 C15 C16 C17 -18.9(3)
C14 C15 C16 C17 -137.2(2)
Br2 C15 C16 C17 104.5(2)
C4 C15 C16 C34 128.8(2)
C14 C15 C16 C34 10.5(2)
Br2 C15 C16 C34 -107.84(18)
C34 C16 C17 C37 -0.7(3)
C15 C16 C17 C37 143.1(2)
C34 C16 C17 C18 -146.3(2)
C15 C16 C17 C18 -2.5(4)
C4 C5 C18 O6 113.4(3)
C1 C5 C18 O6 -81.3(3)
C4 C5 C18 C19 -125.3(3)
C1 C5 C18 C19 40.0(3)
C4 C5 C18 C17 -17.5(3)
C1 C5 C18 C17 147.8(2)
C16 C17 C18 O6 -110.6(2)
C37 C17 C18 O6 101.0(2)
C16 C17 C18 C5 20.3(3)
C37 C17 C18 C5 -128.1(2)
C16 C17 C18 C19 132.8(2)
C37 C17 C18 C19 -15.5(2)
O6 C18 C19 C20 101.2(3)
C5 C18 C19 C20 -24.8(3)
C17 C18 C19 C20 -136.8(2)
O6 C18 C19 C38 -105.8(2)
C5 C18 C19 C38 128.2(2)
C17 C18 C19 C38 16.2(2)
C38 C19 C20 C21 0.3(3)
C18 C19 C20 C21 150.5(2)
C38 C19 C20 C6 -150.2(2)
C18 C19 C20 C6 0.0(4)
O3 C6 C20 C19 -103.8(3)
C7 C6 C20 C19 134.1(2)
C1 C6 C20 C19 13.4(3)
O3 C6 C20 C21 103.5(2)
C7 C6 C20 C21 -18.6(2)
C1 C6 C20 C21 -139.33(19)
C19 C20 C21 C40 2.9(3)
C6 C20 C21 C40 158.2(2)
C19 C20 C21 C22 -143.2(2)
C6 C20 C21 C22 12.1(2)
C8 C7 C22 C23 -2.2(3)
C6 C7 C22 C23 -158.3(2)
C8 C7 C22 C21 143.2(2)
C6 C7 C22 C21 -12.9(2)
C40 C21 C22 C23 0.2(3)
C20 C21 C22 C23 146.6(2)
C40 C21 C22 C7 -145.9(2)
C20 C21 C22 C7 0.5(3)
C7 C22 C23 C24 2.9(3)
C21 C22 C23 C24 -138.9(2)
C7 C22 C23 C42 140.0(2)
C21 C22 C23 C42 -1.7(3)
C22 C23 C24 C25 -0.8(3)
C42 C23 C24 C25 -142.3(2)
C22 C23 C24 C44 141.3(2)
C42 C23 C24 C44 -0.2(3)
C23 C24 C25 C8 -2.0(3)
C44 C24 C25 C8 -139.4(2)
C23 C24 C25 C26 138.5(2)
C44 C24 C25 C26 1.1(3)
C7 C8 C25 C24 2.8(3)
C9 C8 C25 C24 156.7(2)
C7 C8 C25 C26 -141.5(2)
C9 C8 C25 C26 12.4(3)
C11 C10 C26 C27 -3.8(4)
C9 C10 C26 C27 -155.9(2)
C11 C10 C26 C25 141.5(2)
C9 C10 C26 C25 -10.6(3)
C24 C25 C26 C27 -0.5(3)
C8 C25 C26 C27 144.6(2)
C24 C25 C26 C10 -146.1(2)
C8 C25 C26 C10 -1.0(3)
C10 C26 C27 C28 3.6(4)
C25 C26 C27 C28 -137.8(2)
C10 C26 C27 C45 141.1(2)
C25 C26 C27 C45 -0.3(3)
C26 C27 C28 C29 -0.1(4)
C45 C27 C28 C29 -142.3(2)
C26 C27 C28 C47 142.0(2)
C45 C27 C28 C47 -0.1(3)
C27 C28 C29 C30 137.2(2)
C47 C28 C29 C30 -0.8(4)
C27 C28 C29 C11 -3.1(4)
C47 C28 C29 C11 -141.2(2)
C10 C11 C29 C28 3.0(3)
C12 C11 C29 C28 151.7(2)
C10 C11 C29 C30 -141.4(2)
C12 C11 C29 C30 7.3(3)
C14 C13 C30 C31 -2.3(3)
C12 C13 C30 C31 -154.1(2)
C14 C13 C30 C29 143.5(2)
C12 C13 C30 C29 -8.2(3)
C28 C29 C30 C31 1.7(3)
C11 C29 C30 C31 146.2(2)
C28 C29 C30 C13 -143.9(2)
C11 C29 C30 C13 0.6(3)
C13 C30 C31 C32 2.5(3)
C29 C30 C31 C32 -139.3(2)
C13 C30 C31 C48 140.0(2)
C29 C30 C31 C48 -1.8(3)
C30 C31 C32 C33 -0.7(3)
C48 C31 C32 C33 -142.6(2)
C30 C31 C32 C50 141.7(2)
C48 C31 C32 C50 -0.3(3)
C31 C32 C33 C14 -1.4(3)
C50 C32 C33 C14 -139.5(2)
C31 C32 C33 C34 139.2(2)
C50 C32 C33 C34 1.2(3)
C13 C14 C33 C32 1.6(3)
C15 C14 C33 C32 152.5(2)
C13 C14 C33 C34 -142.7(2)
C15 C14 C33 C34 8.2(3)
C32 C33 C34 C35 -0.9(3)
C14 C33 C34 C35 143.6(2)
C32 C33 C34 C16 -145.8(2)
C14 C33 C34 C16 -1.3(3)
C17 C16 C34 C35 -2.5(3)
C15 C16 C34 C35 -150.8(2)
C17 C16 C34 C33 142.2(2)
C15 C16 C34 C33 -6.0(3)
C33 C34 C35 C36 -137.6(2)
C16 C34 C35 C36 3.1(4)
C33 C34 C35 C51 -0.2(3)
C16 C34 C35 C51 140.6(2)
C34 C35 C36 C37 -0.4(4)
C51 C35 C36 C37 -142.3(2)
C34 C35 C36 C53 142.1(2)
C51 C35 C36 C53 0.2(3)
C35 C36 C37 C17 -2.9(4)
C53 C36 C37 C17 -140.7(2)
C35 C36 C37 C38 137.5(2)
C53 C36 C37 C38 -0.4(3)
C16 C17 C37 C36 3.5(3)
C18 C17 C37 C36 153.8(2)
C16 C17 C37 C38 -140.7(2)
C18 C17 C37 C38 9.7(3)
C20 C19 C38 C39 -2.6(3)
C18 C19 C38 C39 -156.3(2)
C20 C19 C38 C37 142.2(2)
C18 C19 C38 C37 -11.5(3)
C36 C37 C38 C39 1.3(3)
C17 C37 C38 C39 146.1(2)
C36 C37 C38 C19 -143.9(2)
C17 C37 C38 C19 0.9(3)
C19 C38 C39 C40 1.7(3)
C37 C38 C39 C40 -139.4(2)
C19 C38 C39 C54 140.1(2)
C37 C38 C39 C54 -0.9(3)
C22 C21 C40 C39 138.1(2)
C20 C21 C40 C39 -3.9(3)
C22 C21 C40 C41 1.4(3)
C20 C21 C40 C41 -140.6(2)
C38 C39 C40 C21 1.5(3)
C54 C39 C40 C21 -141.3(2)
C38 C39 C40 C41 142.7(2)
C54 C39 C40 C41 -0.1(3)
C21 C40 C41 C42 -1.4(3)
C39 C40 C41 C42 -142.4(2)
C21 C40 C41 C55 141.1(2)
C39 C40 C41 C55 0.1(3)
C55 C41 C42 C23 -138.1(2)
C40 C41 C42 C23 -0.2(3)
C55 C41 C42 C43 -0.1(4)
C40 C41 C42 C43 137.8(2)
C22 C23 C42 C41 1.7(3)
C24 C23 C42 C41 142.9(2)
C22 C23 C42 C43 -140.8(2)
C24 C23 C42 C43 0.4(3)
C41 C42 C43 C57 0.1(4)
C23 C42 C43 C57 142.9(2)
C41 C42 C43 C44 -143.4(2)
C23 C42 C43 C44 -0.5(3)
C57 C43 C44 C45 -0.5(4)
C42 C43 C44 C45 142.6(2)
C57 C43 C44 C24 -142.7(2)
C42 C43 C44 C24 0.4(3)
C25 C24 C44 C45 -1.1(4)
C23 C24 C44 C45 -142.4(2)
C25 C24 C44 C43 141.2(2)
C23 C24 C44 C43 -0.2(3)
C43 C44 C45 C46 -0.4(4)
C24 C44 C45 C46 137.4(2)
C43 C44 C45 C27 -137.5(2)
C24 C44 C45 C27 0.3(3)
C26 C27 C45 C44 0.4(3)
C28 C27 C45 C44 142.4(2)
C26 C27 C45 C46 -141.4(2)
C28 C27 C45 C46 0.6(3)
C44 C45 C46 C58 0.8(4)
C27 C45 C46 C58 142.4(2)
C44 C45 C46 C47 -142.5(2)
C27 C45 C46 C47 -0.9(3)
C29 C28 C47 C48 0.1(4)
C27 C28 C47 C48 -141.8(2)
C29 C28 C47 C46 141.5(2)
C27 C28 C47 C46 -0.4(3)
C58 C46 C47 C48 -0.8(4)
C45 C46 C47 C48 142.6(2)
C58 C46 C47 C28 -142.6(2)
C45 C46 C47 C28 0.8(3)
C28 C47 C48 C49 137.6(3)
C46 C47 C48 C49 0.7(4)
C28 C47 C48 C31 -0.2(4)
C46 C47 C48 C31 -137.0(2)
C30 C31 C48 C47 1.1(4)
C32 C31 C48 C47 143.2(2)
C30 C31 C48 C49 -141.4(2)
C32 C31 C48 C49 0.7(3)
C47 C48 C49 C59 -0.4(4)
C31 C48 C49 C59 141.6(2)
C47 C48 C49 C50 -142.9(2)
C31 C48 C49 C50 -0.9(3)
C33 C32 C50 C51 -0.4(3)
C31 C32 C50 C51 -142.4(2)
C33 C32 C50 C49 141.7(2)
C31 C32 C50 C49 -0.3(3)
C59 C49 C50 C51 0.0(3)
C48 C49 C50 C51 142.8(2)
C59 C49 C50 C32 -142.1(2)
C48 C49 C50 C32 0.7(3)
C32 C50 C51 C52 137.1(2)
C49 C50 C51 C52 -0.5(3)
C32 C50 C51 C35 -0.7(3)
C49 C50 C51 C35 -138.2(2)
C34 C35 C51 C50 0.9(3)
C36 C35 C51 C50 142.0(2)
C34 C35 C51 C52 -141.1(2)
C36 C35 C51 C52 0.0(3)
C50 C51 C52 C60 1.0(3)
C35 C51 C52 C60 143.2(2)
C50 C51 C52 C53 -142.4(2)
C35 C51 C52 C53 -0.2(3)
C60 C52 C53 C54 -0.8(3)
C51 C52 C53 C54 143.0(2)
C60 C52 C53 C36 -143.5(2)
C51 C52 C53 C36 0.4(3)
C37 C36 C53 C54 -0.8(4)
C35 C36 C53 C54 -143.3(2)
C37 C36 C53 C52 142.1(2)
C35 C36 C53 C52 -0.4(3)
C52 C53 C54 C39 -136.9(2)
C36 C53 C54 C39 1.2(3)
C52 C53 C54 C55 0.4(3)
C36 C53 C54 C55 138.5(2)
C38 C39 C54 C53 -0.3(3)
C40 C39 C54 C53 141.9(2)
C38 C39 C54 C55 -142.1(2)
C40 C39 C54 C55 0.1(3)
C42 C41 C55 C56 0.2(4)
C40 C41 C55 C56 -142.0(2)
C42 C41 C55 C54 142.2(2)
C40 C41 C55 C54 0.0(3)
C53 C54 C55 C56 -0.3(3)
C39 C54 C55 C56 141.7(2)
C53 C54 C55 C41 -142.1(2)
C39 C54 C55 C41 -0.1(3)
C41 C55 C56 C57 -0.3(4)
C54 C55 C56 C57 -137.5(2)
C41 C55 C56 C60 137.7(3)
C54 C55 C56 C60 0.6(3)
C44 C43 C57 C58 0.9(4)
C42 C43 C57 C58 -137.9(2)
C44 C43 C57 C56 138.7(2)
C42 C43 C57 C56 -0.2(4)
C55 C56 C57 C43 0.3(4)
C60 C56 C57 C43 -142.2(2)
C55 C56 C57 C58 142.5(2)
C60 C56 C57 C58 0.0(3)
C45 C46 C58 C57 -0.3(4)
C47 C46 C58 C57 138.7(2)
C45 C46 C58 C59 -138.4(3)
C47 C46 C58 C59 0.6(4)
C43 C57 C58 C46 -0.5(4)
C56 C57 C58 C46 -142.7(2)
C43 C57 C58 C59 141.9(2)
C56 C57 C58 C59 -0.3(3)
C48 C49 C59 C58 0.2(4)
C50 C49 C59 C58 138.4(2)
C48 C49 C59 C60 -138.3(2)
C50 C49 C59 C60 -0.1(4)
C46 C58 C59 C49 -0.3(4)
C57 C58 C59 C49 -142.5(2)
C46 C58 C59 C60 142.7(2)
C57 C58 C59 C60 0.5(3)
C51 C52 C60 C59 -1.1(4)
C53 C52 C60 C59 138.1(2)
C51 C52 C60 C56 -138.1(2)
C53 C52 C60 C56 1.1(3)
C49 C59 C60 C52 0.6(4)
C58 C59 C60 C52 -142.1(2)
C49 C59 C60 C56 142.2(2)
C58 C59 C60 C56 -0.5(3)
C55 C56 C60 C52 -1.0(4)
C57 C56 C60 C52 141.8(2)
C55 C56 C60 C59 -142.5(2)
C57 C56 C60 C59 0.3(3)
C2 C1 O1 O2 47.9(2)
C5 C1 O1 O2 154.88(16)
C6 C1 O1 O2 -84.0(2)
C62 C61 O2 O1 65.6(2)
C64 C61 O2 O1 -58.6(3)
C63 C61 O2 O1 -175.77(19)
C1 O1 O2 C61 -150.74(19)
C7 C6 O3 O4 54.0(2)
C20 C6 O3 O4 -60.4(2)
C1 C6 O3 O4 176.87(15)
C68 C65 O4 O3 -68.7(2)
C67 C65 O4 O3 173.48(17)
C66 C65 O4 O3 54.8(2)
C6 O3 O4 C65 137.13(18)
C2 C9 O5 C69 70.1(3)
C8 C9 O5 C69 -167.5(2)
C10 C9 O5 C69 -57.5(3)
C5 C18 O6 C70 -56.4(3)
C19 C18 O6 C70 -177.5(2)
C17 C18 O6 C70 70.1(3)
